data_4067977
loop_
_publ_author_name
'Hirano, Masafumi'
'Murakami, Masahiro'
'Kuga, Toshinori'
'Komine, Nobuyuki'
'Komiya, Sanshiro'

_publ_section_title
;
 Acid-Promoted sp3C--H Bond Cleavage in a Series of
 (2-Allylphenoxo)ruthenium(II) Complexes. Mechanistic Insight into the
 Aryloxo--Acid Interaction and Bond Cleavage Reaction
;
_journal_issue 1
_journal_name_full Organometallics
_journal_page_first 381
_journal_paper_doi 10.1021/om200974c
_journal_volume 31
_journal_year 2012
_chemical_formula_moiety 'C32 H28 N O3 P Ru '
_chemical_formula_sum 'C32 H28 N O3 P Ru'
_chemical_formula_weight 606.62
_space_group_IT_number 14
_symmetry_cell_setting monoclinic
_symmetry_Int_Tables_number 14
_symmetry_space_group_name_Hall '-P 2yab'
_symmetry_space_group_name_H-M 'P 1 21/a 1'
_cell_angle_alpha 90.0000
_cell_angle_beta 105.616(4)
_cell_angle_gamma 90.0000
_cell_formula_units_Z 4
_cell_length_a 14.776(4)
_cell_length_b 9.721(2)
_cell_length_c 19.162(5)
_cell_measurement_reflns_used 7164
_cell_measurement_temperature 200.0
_cell_measurement_theta_max 30.8
_cell_measurement_theta_min 2.4
_cell_volume 2650.8(11)
_computing_cell_refinement CrystalClear
_computing_data_collection CrystalClear
_computing_data_reduction CrystalStructure
_computing_publication_material 'CrystalStructure 3.8'
_computing_structure_refinement CRYSTALS
_computing_structure_solution SIR92
_diffrn_detector_area_resol_mean 7.31
_diffrn_measured_fraction_theta_full 0.895
_diffrn_measured_fraction_theta_max 0.895
_diffrn_measurement_device_type 'Rigaku Mercury'
_diffrn_measurement_method \w
_diffrn_radiation_type 'Mo K\a'
_diffrn_radiation_wavelength 0.71075
_diffrn_reflns_av_R_equivalents 0.033
_diffrn_reflns_limit_h_max 20
_diffrn_reflns_limit_h_min -21
_diffrn_reflns_limit_k_max 13
_diffrn_reflns_limit_k_min -10
_diffrn_reflns_limit_l_max 27
_diffrn_reflns_limit_l_min -24
_diffrn_reflns_number 22597
_diffrn_reflns_theta_full 30.85
_diffrn_reflns_theta_max 30.85
_exptl_absorpt_coefficient_mu 0.687
_exptl_absorpt_correction_T_max 0.926
_exptl_absorpt_correction_T_min 0.899
_exptl_absorpt_correction_type numerical
_exptl_absorpt_process_details
;
    Higashi, T. (1999). Program for Absorption Correction.
    Rigaku Corporation, Tokyo, Japan.
;
_exptl_crystal_colour orange
_exptl_crystal_density_diffrn 1.520
_exptl_crystal_density_method 'not measured'
_exptl_crystal_description prism
_exptl_crystal_F_000 1240.00
_exptl_crystal_size_max 0.22
_exptl_crystal_size_mid 0.12
_exptl_crystal_size_min 0.11
_refine_diff_density_max 3.26
_refine_diff_density_min -3.03
_refine_ls_extinction_coef -36(4)
_refine_ls_extinction_method 'Larson (1970) Crystallographic Computing eq. 22'
_refine_ls_goodness_of_fit_ref 0.806
_refine_ls_hydrogen_treatment refall
_refine_ls_number_parameters 456
_refine_ls_number_reflns 17403
_refine_ls_R_factor_gt 0.0494
_refine_ls_shift/su_max 0.0070
_refine_ls_structure_factor_coef Fsqd
_refine_ls_weighting_details 'w = 1/[0.0010Fo^2^ + 3.0000\s(Fo^2^) + 0.5000]/(4Fo^2^)'
_refine_ls_weighting_scheme calc
_refine_ls_wR_factor_ref 0.1036
_reflns_number_gt 17292
_reflns_number_total 7461
_reflns_threshold_expression F^2^>2.0\s(F^2^)
_cod_data_source_file om200974c_si_001.cif
_cod_data_source_block '__complex2f'
_cod_original_cell_volume 2650.9(11)
_cod_original_formula_sum 'C32 H28 N O3 P Ru '
_cod_database_code 4067977

loop_
_symmetry_equiv_pos_site_id
_symmetry_equiv_pos_as_xyz
1 +X,+Y,+Z
2 1/2-X,1/2+Y,-Z
3 -X,-Y,-Z
4 1/2+X,1/2-Y,+Z

loop_
_atom_site_label
_atom_site_type_symbol
_atom_site_fract_x
_atom_site_fract_y
_atom_site_fract_z
_atom_site_U_iso_or_equiv
_atom_site_adp_type
_atom_site_occupancy
_atom_site_symmetry_multiplicity
_atom_site_calc_flag
Ru(1) Ru 0.581570(10) 0.35454(2) 0.180250(10) 0.02918(4) Uani 1.00 1 d
P(1) P 0.57118(4) 0.31916(6) 0.29713(3) 0.02715(14) Uani 1.00 1 d
O(1) O 0.58257(11) 0.56836(15) 0.20723(8) 0.0375(4) Uani 1.00 1 d
O(2) O 0.64672(15) 1.0039(2) -0.01321(10) 0.0636(7) Uani 1.00 1 d
O(3) O 0.77844(14) 0.8917(2) 0.00906(10) 0.0653(6) Uani 1.00 1 d
N(1) N 0.70014(17) 0.9135(2) 0.01867(11) 0.0463(6) Uani 1.00 1 d
C(1) C 0.61080(16) 0.6533(2) 0.16393(11) 0.0306(5) Uani 1.00 1 d
C(2) C 0.70307(16) 0.6397(2) 0.15392(12) 0.0371(6) Uani 1.00 1 d
C(3) C 0.73066(16) 0.7260(2) 0.10632(12) 0.0375(6) Uani 1.00 1 d
C(4) C 0.67113(17) 0.8269(2) 0.07030(11) 0.0339(6) Uani 1.00 1 d
C(5) C 0.58265(19) 0.8469(2) 0.08100(13) 0.0377(6) Uani 1.00 1 d
C(6) C 0.55404(17) 0.7608(2) 0.12888(12) 0.0371(6) Uani 1.00 1 d
C(7) C 0.76424(18) 0.5286(2) 0.19576(15) 0.0452(7) Uani 1.00 1 d
C(8) C 0.72473(16) 0.3874(2) 0.17244(13) 0.0400(7) Uani 1.00 1 d
C(9) C 0.72831(17) 0.2805(3) 0.22121(15) 0.0408(7) Uani 1.00 1 d
C(10) C 0.5596(2) 0.2197(2) 0.08817(13) 0.0463(8) Uani 1.00 1 d
C(11) C 0.52882(19) 0.3516(2) 0.06115(12) 0.0444(7) Uani 1.00 1 d
C(12) C 0.45191(19) 0.3864(3) 0.08773(13) 0.0461(7) Uani 1.00 1 d
C(13) C 0.43600(18) 0.2793(2) 0.13151(13) 0.0462(7) Uani 1.00 1 d
C(14) C 0.50231(19) 0.1741(2) 0.13160(13) 0.0450(7) Uani 1.00 1 d
C(15) C 0.55001(14) 0.1394(2) 0.31669(10) 0.0274(5) Uani 1.00 1 d
C(16) C 0.47626(16) 0.0945(2) 0.34275(12) 0.0361(6) Uani 1.00 1 d
C(17) C 0.46240(17) -0.0446(2) 0.35182(14) 0.0432(7) Uani 1.00 1 d
C(18) C 0.52028(17) -0.1417(2) 0.33459(13) 0.0397(6) Uani 1.00 1 d
C(19) C 0.59370(18) -0.0983(2) 0.30764(13) 0.0405(7) Uani 1.00 1 d
C(20) C 0.60782(17) 0.0383(2) 0.29896(12) 0.0367(6) Uani 1.00 1 d
C(21) C 0.67226(14) 0.3707(2) 0.37188(11) 0.0283(5) Uani 1.00 1 d
C(22) C 0.73124(17) 0.2804(2) 0.41780(13) 0.0376(6) Uani 1.00 1 d
C(23) C 0.80754(19) 0.3305(3) 0.47263(14) 0.0448(7) Uani 1.00 1 d
C(24) C 0.8234(2) 0.4681(3) 0.48066(15) 0.0431(7) Uani 1.00 1 d
C(25) C 0.76573(19) 0.5576(3) 0.43453(14) 0.0440(8) Uani 1.00 1 d
C(26) C 0.69069(18) 0.5113(2) 0.37998(14) 0.0366(6) Uani 1.00 1 d
C(27) C 0.47860(15) 0.4161(2) 0.32301(11) 0.0300(5) Uani 1.00 1 d
C(28) C 0.41610(16) 0.4973(2) 0.27281(13) 0.0353(6) Uani 1.00 1 d
C(29) C 0.34763(18) 0.5756(2) 0.29322(16) 0.0443(7) Uani 1.00 1 d
C(30) C 0.34254(18) 0.5702(2) 0.36378(16) 0.0484(8) Uani 1.00 1 d
C(31) C 0.40389(19) 0.4918(2) 0.41407(15) 0.0470(8) Uani 1.00 1 d
C(32) C 0.47241(18) 0.4144(2) 0.39435(13) 0.0401(7) Uani 1.00 1 d
H(1) H 0.7925(17) 0.705(2) 0.0985(12) 0.061(7) Uiso 1.00 1 c
H(2) H 0.5420(16) 0.913(2) 0.0546(11) 0.041(6) Uiso 1.00 1 c
H(3) H 0.4923(16) 0.767(2) 0.1397(12) 0.055(7) Uiso 1.00 1 c
H(4) H 0.7698(16) 0.542(2) 0.2508(12) 0.045(6) Uiso 1.00 1 c
H(5) H 0.840(2) 0.548(2) 0.1849(14) 0.081(8) Uiso 1.00 1 c
H(6) H 0.7266(15) 0.373(2) 0.1212(11) 0.040(6) Uiso 1.00 1 c
H(7) H 0.7565(18) 0.299(2) 0.2712(14) 0.064(8) Uiso 1.00 1 c
H(8) H 0.7331(15) 0.189(2) 0.2071(11) 0.042(6) Uiso 1.00 1 c
H(9) H 0.6103(18) 0.179(2) 0.0771(14) 0.067(8) Uiso 1.00 1 c
H(10) H 0.5502(16) 0.406(2) 0.0305(12) 0.049(7) Uiso 1.00 1 c
H(11) H 0.4183(18) 0.472(2) 0.0834(13) 0.060(8) Uiso 1.00 1 c
H(12) H 0.3873(19) 0.270(3) 0.1579(14) 0.087(9) Uiso 1.00 1 c
H(13) H 0.5074(15) 0.083(2) 0.1559(11) 0.042(6) Uiso 1.00 1 c
H(14) H 0.4325(16) 0.165(2) 0.3527(12) 0.050(6) Uiso 1.00 1 c
H(15) H 0.4134(15) -0.080(2) 0.3687(11) 0.042(6) Uiso 1.00 1 c
H(16) H 0.5120(14) -0.232(2) 0.3372(11) 0.035(6) Uiso 1.00 1 c
H(17) H 0.6325(16) -0.166(2) 0.2980(11) 0.044(6) Uiso 1.00 1 c
H(18) H 0.6614(15) 0.068(2) 0.2818(11) 0.048(6) Uiso 1.00 1 c
H(19) H 0.7298(18) 0.184(2) 0.4230(14) 0.065(8) Uiso 1.00 1 c
H(20) H 0.8429(17) 0.271(2) 0.4965(13) 0.054(8) Uiso 1.00 1 c
H(21) H 0.8671(16) 0.497(2) 0.5103(12) 0.032(6) Uiso 1.00 1 c
H(22) H 0.7753(16) 0.638(2) 0.4375(12) 0.038(7) Uiso 1.00 1 c
H(23) H 0.6546(19) 0.564(2) 0.3478(13) 0.061(8) Uiso 1.00 1 c
H(24) H 0.4227(13) 0.4991(18) 0.2258(10) 0.019(5) Uiso 1.00 1 c
H(25) H 0.3105(15) 0.630(2) 0.2585(11) 0.035(6) Uiso 1.00 1 c
H(26) H 0.2905(16) 0.627(2) 0.3777(12) 0.048(6) Uiso 1.00 1 c
H(27) H 0.4004(16) 0.489(2) 0.4610(12) 0.047(7) Uiso 1.00 1 c
H(28) H 0.5113(14) 0.358(2) 0.4271(10) 0.024(5) Uiso 1.00 1 c

loop_
_atom_site_aniso_label
_atom_site_aniso_U_11
_atom_site_aniso_U_22
_atom_site_aniso_U_33
_atom_site_aniso_U_12
_atom_site_aniso_U_13
_atom_site_aniso_U_23
Ru(1) 0.03286(10) 0.02939(11) 0.02660(9) 0.00274(8) 0.01024(8) 0.00156(8)
P(1) 0.0272(2) 0.0285(3) 0.0261(2) 0.0019(2) 0.0077(2) 0.0004(2)
O(1) 0.0491(10) 0.0286(9) 0.0414(8) -0.0016(7) 0.0239(8) 0.0018(7)
O(2) 0.0905(16) 0.0452(12) 0.0631(12) 0.0014(11) 0.0346(13) 0.0185(9)
O(3) 0.0603(12) 0.0812(15) 0.0660(12) -0.0188(10) 0.0368(11) 0.0033(10)
N(1) 0.0629(15) 0.0387(13) 0.0415(11) -0.0123(11) 0.0215(12) -0.0031(10)
C(1) 0.0363(12) 0.0295(12) 0.0267(10) -0.0039(10) 0.0098(10) -0.0038(9)
C(2) 0.0339(12) 0.0394(14) 0.0378(12) 0.0009(10) 0.0091(10) 0.0016(10)
C(3) 0.0343(13) 0.0421(15) 0.0375(12) -0.0033(11) 0.0119(11) -0.0053(10)
C(4) 0.0444(13) 0.0319(13) 0.0285(11) -0.0083(10) 0.0148(11) -0.0017(9)
C(5) 0.0486(15) 0.0274(13) 0.0361(12) 0.0025(11) 0.0096(12) -0.0028(10)
C(6) 0.0390(13) 0.0374(14) 0.0391(12) 0.0013(11) 0.0175(11) -0.0033(10)
C(7) 0.0339(13) 0.0506(17) 0.0493(15) 0.0045(11) 0.0081(12) 0.0070(12)
C(8) 0.0318(12) 0.0487(16) 0.0431(13) 0.0024(11) 0.0166(11) 0.0012(11)
C(9) 0.0363(14) 0.0469(17) 0.0432(14) 0.0109(12) 0.0178(13) 0.0084(12)
C(10) 0.0606(18) 0.0425(16) 0.0367(13) 0.0044(13) 0.0145(13) -0.0097(11)
C(11) 0.0590(17) 0.0465(16) 0.0258(11) 0.0037(13) 0.0082(12) 0.0046(11)
C(12) 0.0442(15) 0.0500(18) 0.0372(13) 0.0079(13) -0.0010(12) -0.0031(12)
C(13) 0.0395(14) 0.0577(19) 0.0386(13) -0.0121(13) 0.0055(12) -0.0126(12)
C(14) 0.0552(17) 0.0377(16) 0.0379(13) -0.0099(12) 0.0052(13) -0.0066(11)
C(15) 0.0275(10) 0.0284(11) 0.0256(10) -0.0020(9) 0.0060(9) 0.0011(8)
C(16) 0.0297(12) 0.0378(14) 0.0414(13) 0.0005(10) 0.0105(11) 0.0003(10)
C(17) 0.0327(13) 0.0436(15) 0.0549(15) -0.0078(11) 0.0147(12) 0.0057(12)
C(18) 0.0385(13) 0.0292(14) 0.0455(13) -0.0062(11) 0.0012(11) 0.0007(11)
C(19) 0.0417(14) 0.0389(14) 0.0411(13) -0.0007(11) 0.0117(12) -0.0014(11)
C(20) 0.0422(14) 0.0324(13) 0.0394(12) 0.0006(11) 0.0176(11) 0.0018(10)
C(21) 0.0289(11) 0.0322(12) 0.0264(10) 0.0010(9) 0.0121(9) -0.0005(9)
C(22) 0.0353(13) 0.0381(15) 0.0359(12) 0.0013(11) 0.0037(11) 0.0047(11)
C(23) 0.0354(14) 0.0509(19) 0.0403(14) 0.0040(13) -0.0034(12) 0.0032(12)
C(24) 0.0372(14) 0.0543(18) 0.0356(13) -0.0101(13) 0.0058(12) -0.0076(13)
C(25) 0.0484(16) 0.0381(16) 0.0452(15) -0.0125(13) 0.0123(13) -0.0069(13)
C(26) 0.0392(14) 0.0340(14) 0.0355(12) -0.0000(11) 0.0083(12) -0.0014(11)
C(27) 0.0281(11) 0.0310(12) 0.0317(10) -0.0042(9) 0.0094(9) -0.0056(9)
C(28) 0.0333(13) 0.0303(13) 0.0448(13) -0.0012(9) 0.0150(11) -0.0014(10)
C(29) 0.0323(13) 0.0374(15) 0.0636(17) 0.0057(11) 0.0135(13) -0.0012(13)
C(30) 0.0307(13) 0.0467(17) 0.0715(18) -0.0063(12) 0.0198(14) -0.0245(14)
C(31) 0.0434(15) 0.0557(18) 0.0489(15) -0.0074(13) 0.0244(14) -0.0183(13)
C(32) 0.0391(14) 0.0453(16) 0.0375(13) 0.0011(12) 0.0130(12) -0.0050(11)

loop_
_atom_type_symbol
_atom_type_description
_atom_type_scat_dispersion_real
_atom_type_scat_dispersion_imag
_atom_type_scat_source
C C 0.003 0.002
;
International Tables for Crystallography
(1992, Vol. C, Tables 4.2.6.8 and 6.1.1.4)
;
H H 0.000 0.000
;
International Tables for Crystallography
(1992, Vol. C, Table 6.1.1.4)
;
N N 0.006 0.003
;
International Tables for Crystallography
(1992, Vol. C, Tables 4.2.6.8 and 6.1.1.4)
;
O O 0.011 0.006
;
International Tables for Crystallography
(1992, Vol. C, Tables 4.2.6.8 and 6.1.1.4)
;
P P 0.102 0.094
;
International Tables for Crystallography
(1992, Vol. C, Tables 4.2.6.8 and 6.1.1.4)
;
Ru Ru -1.259 0.836
;
International Tables for Crystallography
(1992, Vol. C, Tables 4.2.6.8 and 6.1.1.4)
;

loop_
_geom_angle_atom_site_label_1
_geom_angle_atom_site_label_2
_geom_angle_atom_site_label_3
_geom_angle
_geom_angle_publ_flag
P(1) Ru(1) O(1) 84.75(4) yes
P(1) Ru(1) C(8) 113.97(6) yes
P(1) Ru(1) C(9) 85.55(7) yes
P(1) Ru(1) C(10) 132.02(7) yes
P(1) Ru(1) C(11) 154.69(7) yes
P(1) Ru(1) C(12) 121.23(7) yes
P(1) Ru(1) C(13) 92.81(7) yes
P(1) Ru(1) C(14) 97.28(7) yes
O(1) Ru(1) C(8) 86.04(8) yes
O(1) Ru(1) C(9) 106.67(8) yes
O(1) Ru(1) C(10) 141.19(8) yes
O(1) Ru(1) C(11) 103.90(8) yes
O(1) Ru(1) C(12) 90.33(8) yes
O(1) Ru(1) C(13) 111.32(8) yes
O(1) Ru(1) C(14) 148.71(8) yes
C(8) Ru(1) C(9) 36.76(10) yes
C(8) Ru(1) C(10) 88.14(10) yes
C(8) Ru(1) C(11) 90.58(9) yes
C(8) Ru(1) C(12) 124.05(9) yes
C(8) Ru(1) C(13) 149.76(9) yes
C(8) Ru(1) C(14) 120.54(10) yes
C(9) Ru(1) C(10) 90.55(10) yes
C(9) Ru(1) C(11) 113.69(10) yes
C(9) Ru(1) C(12) 149.98(10) yes
C(9) Ru(1) C(13) 141.66(10) yes
C(9) Ru(1) C(14) 104.62(10) yes
C(10) Ru(1) C(11) 37.79(9) yes
C(10) Ru(1) C(12) 61.97(10) yes
C(10) Ru(1) C(13) 62.64(10) yes
C(10) Ru(1) C(14) 38.02(11) yes
C(11) Ru(1) C(12) 36.74(10) yes
C(11) Ru(1) C(13) 61.88(10) yes
C(11) Ru(1) C(14) 63.01(9) yes
C(12) Ru(1) C(13) 36.31(10) yes
C(12) Ru(1) C(14) 61.84(9) yes
C(13) Ru(1) C(14) 37.53(10) yes
Ru(1) P(1) C(15) 113.56(6) yes
Ru(1) P(1) C(21) 117.54(7) yes
Ru(1) P(1) C(27) 115.73(6) yes
C(15) P(1) C(21) 104.37(8) yes
C(15) P(1) C(27) 104.69(10) yes
C(21) P(1) C(27) 99.08(9) yes
Ru(1) O(1) C(1) 116.11(13) yes
O(2) N(1) O(3) 123.4(2) yes
O(2) N(1) C(4) 119.1(2) yes
O(3) N(1) C(4) 117.5(2) yes
O(1) C(1) C(2) 120.06(18) yes
O(1) C(1) C(6) 121.5(2) yes
C(2) C(1) C(6) 118.4(2) yes
C(1) C(2) C(3) 119.58(19) yes
C(1) C(2) C(7) 117.0(2) yes
C(3) C(2) C(7) 123.4(2) yes
C(2) C(3) C(4) 120.2(2) yes
N(1) C(4) C(3) 119.4(2) yes
N(1) C(4) C(5) 118.8(2) yes
C(3) C(4) C(5) 121.7(2) yes
C(4) C(5) C(6) 118.6(2) yes
C(1) C(6) C(5) 121.3(2) yes
C(2) C(7) C(8) 111.60(18) yes
Ru(1) C(8) C(7) 114.62(18) yes
Ru(1) C(8) C(9) 72.95(15) yes
C(7) C(8) C(9) 122.6(2) yes
Ru(1) C(9) C(8) 70.29(13) yes
Ru(1) C(10) C(11) 73.14(14) yes
Ru(1) C(10) C(14) 71.90(15) yes
C(11) C(10) C(14) 108.5(2) yes
Ru(1) C(11) C(10) 69.07(13) yes
Ru(1) C(11) C(12) 73.55(13) yes
C(10) C(11) C(12) 107.3(2) yes
Ru(1) C(12) C(11) 69.70(13) yes
Ru(1) C(12) C(13) 70.73(13) yes
C(11) C(12) C(13) 108.8(2) yes
Ru(1) C(13) C(12) 72.96(14) yes
Ru(1) C(13) C(14) 69.31(14) yes
C(12) C(13) C(14) 108.1(2) yes
Ru(1) C(14) C(10) 70.07(15) yes
Ru(1) C(14) C(13) 73.16(15) yes
C(10) C(14) C(13) 107.3(2) yes
P(1) C(15) C(16) 124.63(17) yes
P(1) C(15) C(20) 118.04(17) yes
C(16) C(15) C(20) 117.1(2) yes
C(15) C(16) C(17) 120.6(2) yes
C(16) C(17) C(18) 121.2(2) yes
C(17) C(18) C(19) 118.8(2) yes
C(18) C(19) C(20) 120.2(2) yes
C(15) C(20) C(19) 122.0(2) yes
P(1) C(21) C(22) 124.51(17) yes
P(1) C(21) C(26) 116.55(15) yes
C(22) C(21) C(26) 118.90(19) yes
C(21) C(22) C(23) 120.0(2) yes
C(22) C(23) C(24) 120.3(2) yes
C(23) C(24) C(25) 119.7(2) yes
C(24) C(25) C(26) 121.2(2) yes
C(21) C(26) C(25) 119.8(2) yes
P(1) C(27) C(28) 120.68(18) yes
P(1) C(27) C(32) 120.60(16) yes
C(28) C(27) C(32) 118.7(2) yes
C(27) C(28) C(29) 120.7(2) yes
C(28) C(29) C(30) 119.2(2) yes
C(29) C(30) C(31) 120.9(2) yes
C(30) C(31) C(32) 120.2(2) yes
C(27) C(32) C(31) 120.3(2) yes
C(2) C(3) H(1) 115.1(14) no
C(4) C(3) H(1) 124.6(14) no
C(4) C(5) H(2) 120.8(16) no
C(6) C(5) H(2) 120.5(16) no
C(1) C(6) H(3) 114.3(13) no
C(5) C(6) H(3) 124.3(13) no
C(2) C(7) H(4) 108.8(12) no
C(2) C(7) H(5) 104.3(12) no
C(8) C(7) H(4) 109.4(12) no
C(8) C(7) H(5) 113.2(13) no
H(4) C(7) H(5) 109.3(17) no
Ru(1) C(8) H(6) 109.2(12) no
C(7) C(8) H(6) 107.9(12) no
C(9) C(8) H(6) 123.4(12) no
Ru(1) C(9) H(7) 114.7(16) no
Ru(1) C(9) H(8) 110.4(13) no
C(8) C(9) H(7) 117.8(16) no
C(8) C(9) H(8) 120.4(14) no
H(7) C(9) H(8) 115(2) no
Ru(1) C(10) H(9) 120.0(15) no
C(11) C(10) H(9) 120.8(17) no
C(14) C(10) H(9) 130.7(17) no
Ru(1) C(11) H(10) 124.9(13) no
C(10) C(11) H(10) 129.4(15) no
C(12) C(11) H(10) 123.2(15) no
Ru(1) C(12) H(11) 119.8(14) no
C(11) C(12) H(11) 128.8(17) no
C(13) C(12) H(11) 122.1(17) no
Ru(1) C(13) H(12) 124.7(14) no
C(12) C(13) H(12) 129.7(16) no
C(14) C(13) H(12) 122.1(16) no
Ru(1) C(14) H(13) 123.6(11) no
C(10) C(14) H(13) 125.1(14) no
C(13) C(14) H(13) 127.5(14) no
C(15) C(16) H(14) 117.9(14) no
C(17) C(16) H(14) 121.4(14) no
C(16) C(17) H(15) 123.9(14) no
C(18) C(17) H(15) 114.9(14) no
C(17) C(18) H(16) 124.1(15) no
C(19) C(18) H(16) 117.1(15) no
C(18) C(19) H(17) 116.6(15) no
C(20) C(19) H(17) 123.1(15) no
C(15) C(20) H(18) 118.5(13) no
C(19) C(20) H(18) 119.4(13) no
C(21) C(22) H(19) 132.3(14) no
C(23) C(22) H(19) 107.6(14) no
C(22) C(23) H(20) 115.5(17) no
C(24) C(23) H(20) 124.0(17) no
C(23) C(24) H(21) 120.9(16) no
C(25) C(24) H(21) 119.2(16) no
C(24) C(25) H(22) 120.9(15) no
C(26) C(25) H(22) 117.8(15) no
C(21) C(26) H(23) 115.8(17) no
C(25) C(26) H(23) 124.3(17) no
C(27) C(28) H(24) 117.3(11) no
C(29) C(28) H(24) 122.0(11) no
C(28) C(29) H(25) 116.9(16) no
C(30) C(29) H(25) 123.9(16) no
C(29) C(30) H(26) 118.3(12) no
C(31) C(30) H(26) 120.8(12) no
C(30) C(31) H(27) 120.8(14) no
C(32) C(31) H(27) 119.0(14) no
C(27) C(32) H(28) 119.1(14) no
C(31) C(32) H(28) 120.5(14) no

loop_
_geom_bond_atom_site_label_1
_geom_bond_atom_site_label_2
_geom_bond_distance
_geom_bond_publ_flag
Ru(1) P(1) 2.3115(6) yes
Ru(1) O(1) 2.1410(14) yes
Ru(1) C(8) 2.184(2) yes
Ru(1) C(9) 2.218(2) yes
Ru(1) C(10) 2.151(2) yes
Ru(1) C(11) 2.204(2) yes
Ru(1) C(12) 2.254(2) yes
Ru(1) C(13) 2.225(2) yes
Ru(1) C(14) 2.175(2) yes
P(1) C(15) 1.832(2) yes
P(1) C(21) 1.8389(18) yes
P(1) C(27) 1.836(2) yes
O(1) C(1) 1.316(2) yes
O(2) N(1) 1.228(2) yes
O(3) N(1) 1.238(3) yes
N(1) C(4) 1.449(3) yes
C(1) C(2) 1.433(3) yes
C(1) C(6) 1.394(3) yes
C(2) C(3) 1.379(3) yes
C(2) C(7) 1.496(3) yes
C(3) C(4) 1.373(3) yes
C(4) C(5) 1.390(3) yes
C(5) C(6) 1.389(3) yes
C(7) C(8) 1.512(3) yes
C(8) C(9) 1.388(3) yes
C(10) C(11) 1.411(3) yes
C(10) C(14) 1.410(4) yes
C(11) C(12) 1.406(4) yes
C(12) C(13) 1.396(3) yes
C(13) C(14) 1.416(3) yes
C(15) C(16) 1.386(3) yes
C(15) C(20) 1.402(3) yes
C(16) C(17) 1.386(3) yes
C(17) C(18) 1.372(3) yes
C(18) C(19) 1.387(3) yes
C(19) C(20) 1.361(3) yes
C(21) C(22) 1.375(3) yes
C(21) C(26) 1.395(3) yes
C(22) C(23) 1.405(3) yes
C(23) C(24) 1.360(4) yes
C(24) C(25) 1.363(3) yes
C(25) C(26) 1.378(3) yes
C(27) C(28) 1.387(2) yes
C(27) C(32) 1.395(3) yes
C(28) C(29) 1.403(3) yes
C(29) C(30) 1.375(4) yes
C(30) C(31) 1.364(3) yes
C(31) C(32) 1.393(4) yes
C(3) H(1) 0.99(2) no
C(5) H(2) 0.93(2) no
C(6) H(3) 0.99(2) no
C(7) H(4) 1.04(2) no
C(7) H(5) 1.21(3) no
C(8) H(6) 1.00(2) no
C(9) H(7) 0.95(2) no
C(9) H(8) 0.93(2) no
C(10) H(9) 0.92(2) no
C(11) H(10) 0.91(2) no
C(12) H(11) 0.96(2) no
C(13) H(12) 0.99(3) no
C(14) H(13) 0.99(2) no
C(16) H(14) 0.99(2) no
C(17) H(15) 0.93(2) no
C(18) H(16) 0.89(2) no
C(19) H(17) 0.92(2) no
C(20) H(18) 0.98(2) no
C(22) H(19) 0.94(2) no
C(23) H(20) 0.83(2) no
C(24) H(21) 0.79(2) no
C(25) H(22) 0.80(2) no
C(26) H(23) 0.87(2) no
C(28) H(24) 0.93(2) no
C(29) H(25) 0.91(2) no
C(30) H(26) 1.04(2) no
C(31) H(27) 0.91(2) no
C(32) H(28) 0.912(18) no

loop_
_geom_contact_atom_site_label_1
_geom_contact_atom_site_label_2
_geom_contact_distance
_geom_contact_site_symmetry_2
Ru(1) C(1) 2.966(2) .
Ru(1) C(2) 3.413(2) .
Ru(1) C(7) 3.131(2) .
Ru(1) C(15) 3.476(2) .
Ru(1) C(21) 3.5573(19) .
Ru(1) C(27) 3.521(2) .
P(1) O(1) 3.0035(16) .
P(1) C(9) 3.077(3) .
P(1) C(13) 3.286(2) .
P(1) C(14) 3.369(2) .
P(1) C(16) 2.857(2) .
P(1) C(20) 2.782(2) .
P(1) C(22) 2.853(2) .
P(1) C(26) 2.760(2) .
P(1) C(28) 2.809(2) .
P(1) C(32) 2.814(2) .
O(1) P(1) 3.0035(16) .
O(1) C(2) 2.382(3) .
O(1) C(6) 2.364(2) .
O(1) C(7) 2.779(3) .
O(1) C(8) 2.951(3) .
O(1) C(9) 3.497(3) .
O(1) C(11) 3.422(2) .
O(1) C(12) 3.118(2) .
O(1) C(26) 3.312(2) .
O(1) C(27) 3.363(2) .
O(1) C(28) 3.126(3) .
O(2) O(3) 2.171(2) .
O(2) C(3) 3.543(2) .
O(2) C(3) 3.587(3) 2_655
O(2) C(4) 2.311(2) .
O(2) C(5) 2.721(3) .
O(2) C(5) 3.593(3) 3_675
O(2) C(10) 3.343(3) 1_565
O(2) C(13) 3.567(3) 3_665
O(2) C(14) 3.209(3) 3_665
O(3) O(2) 2.171(2) .
O(3) C(3) 2.697(3) .
O(3) C(4) 2.300(3) .
O(3) C(5) 3.551(3) .
O(3) C(8) 3.466(3) 2_655
O(3) C(11) 3.484(3) 2_655
O(3) C(12) 3.379(3) 4_565
N(1) C(3) 2.438(3) .
N(1) C(5) 2.445(3) .
N(1) C(13) 3.567(3) 3_665
C(1) Ru(1) 2.966(2) .
C(1) C(3) 2.430(3) .
C(1) C(4) 2.779(3) .
C(1) C(5) 2.425(3) .
C(1) C(7) 2.498(3) .
C(1) C(8) 3.066(3) .
C(1) C(11) 3.559(3) .
C(1) C(12) 3.541(3) .
C(2) Ru(1) 3.413(2) .
C(2) O(1) 2.382(3) .
C(2) C(4) 2.386(3) .
C(2) C(5) 2.799(3) .
C(2) C(6) 2.428(3) .
C(2) C(8) 2.487(3) .
C(3) O(2) 3.543(2) .
C(3) O(2) 3.587(3) 2_645
C(3) O(3) 2.697(3) .
C(3) N(1) 2.438(3) .
C(3) C(1) 2.430(3) .
C(3) C(5) 2.414(3) .
C(3) C(6) 2.778(3) .
C(3) C(7) 2.531(3) .
C(3) C(8) 3.537(3) .
C(4) O(2) 2.311(2) .
C(4) O(3) 2.300(3) .
C(4) C(1) 2.779(3) .
C(4) C(2) 2.386(3) .
C(4) C(6) 2.390(3) .
C(5) O(2) 2.721(3) .
C(5) O(2) 3.593(3) 3_675
C(5) O(3) 3.551(3) .
C(5) N(1) 2.445(3) .
C(5) C(1) 2.425(3) .
C(5) C(2) 2.799(3) .
C(5) C(3) 2.414(3) .
C(5) C(10) 3.417(3) 3_665
C(5) C(11) 3.382(3) 3_665
C(6) O(1) 2.364(2) .
C(6) C(2) 2.428(3) .
C(6) C(3) 2.778(3) .
C(6) C(4) 2.390(3) .
C(6) C(19) 3.588(3) 1_565
C(7) Ru(1) 3.131(2) .
C(7) O(1) 2.779(3) .
C(7) C(1) 2.498(3) .
C(7) C(3) 2.531(3) .
C(7) C(9) 2.544(4) .
C(7) C(17) 3.581(3) 4_555
C(8) O(1) 2.951(3) .
C(8) O(3) 3.466(3) 2_645
C(8) C(1) 3.066(3) .
C(8) C(2) 2.487(3) .
C(8) C(3) 3.537(3) .
C(8) C(10) 3.015(3) .
C(8) C(11) 3.119(3) .
C(9) P(1) 3.077(3) .
C(9) O(1) 3.497(3) .
C(9) C(7) 2.544(4) .
C(9) C(10) 3.105(3) .
C(9) C(14) 3.476(3) .
C(9) C(20) 3.516(3) .
C(9) C(21) 3.328(3) .
C(10) O(2) 3.343(3) 1_545
C(10) C(5) 3.417(3) 3_665
C(10) C(8) 3.015(3) .
C(10) C(9) 3.105(3) .
C(10) C(12) 2.270(4) .
C(10) C(13) 2.276(4) .
C(11) O(1) 3.422(2) .
C(11) O(3) 3.484(3) 2_645
C(11) C(1) 3.559(3) .
C(11) C(5) 3.382(3) 3_665
C(11) C(8) 3.119(3) .
C(11) C(13) 2.278(4) .
C(11) C(14) 2.289(3) .
C(12) O(1) 3.118(2) .
C(12) O(3) 3.379(3) 4_465
C(12) C(1) 3.541(3) .
C(12) C(10) 2.270(4) .
C(12) C(14) 2.277(3) .
C(13) P(1) 3.286(2) .
C(13) O(2) 3.567(3) 3_665
C(13) N(1) 3.567(3) 3_665
C(13) C(10) 2.276(4) .
C(13) C(11) 2.278(4) .
C(13) C(28) 3.512(3) .
C(14) P(1) 3.369(2) .
C(14) O(2) 3.209(3) 3_665
C(14) C(9) 3.476(3) .
C(14) C(11) 2.289(3) .
C(14) C(12) 2.277(3) .
C(14) C(15) 3.441(3) .
C(14) C(20) 3.430(3) .
C(15) Ru(1) 3.476(2) .
C(15) C(14) 3.441(3) .
C(15) C(17) 2.408(3) .
C(15) C(18) 2.803(3) .
C(15) C(19) 2.417(3) .
C(15) C(21) 2.900(2) .
C(15) C(22) 3.164(2) .
C(15) C(27) 2.904(2) .
C(15) C(32) 3.405(3) .
C(16) P(1) 2.857(2) .
C(16) C(18) 2.403(3) .
C(16) C(19) 2.757(3) .
C(16) C(20) 2.379(3) .
C(16) C(27) 3.150(3) .
C(16) C(32) 3.268(3) .
C(17) C(7) 3.581(3) 4_455
C(17) C(15) 2.408(3) .
C(17) C(19) 2.374(4) .
C(17) C(20) 2.732(3) .
C(18) C(15) 2.803(3) .
C(18) C(16) 2.403(3) .
C(18) C(20) 2.383(3) .
C(19) C(6) 3.588(3) 1_545
C(19) C(15) 2.417(3) .
C(19) C(16) 2.757(3) .
C(19) C(17) 2.374(4) .
C(19) C(30) 3.553(3) 4_555
C(20) P(1) 2.782(2) .
C(20) C(9) 3.516(3) .
C(20) C(14) 3.430(3) .
C(20) C(16) 2.379(3) .
C(20) C(17) 2.732(3) .
C(20) C(18) 2.383(3) .
C(20) C(21) 3.547(3) .
C(20) C(22) 3.437(3) .
C(20) C(30) 3.516(3) 4_555
C(21) Ru(1) 3.5573(19) .
C(21) C(9) 3.328(3) .
C(21) C(15) 2.900(2) .
C(21) C(20) 3.547(3) .
C(21) C(23) 2.408(2) .
C(21) C(24) 2.779(3) .
C(21) C(25) 2.399(3) .
C(21) C(27) 2.796(2) .
C(21) C(32) 3.126(3) .
C(22) P(1) 2.853(2) .
C(22) C(15) 3.164(2) .
C(22) C(20) 3.437(3) .
C(22) C(24) 2.398(3) .
C(22) C(25) 2.745(3) .
C(22) C(25) 3.554(3) 2_646
C(22) C(26) 2.385(3) .
C(23) C(21) 2.408(2) .
C(23) C(25) 2.355(4) .
C(23) C(25) 3.523(4) 2_646
C(23) C(26) 2.752(3) .
C(24) C(21) 2.779(3) .
C(24) C(22) 2.398(3) .
C(24) C(26) 2.389(3) .
C(25) C(21) 2.399(3) .
C(25) C(22) 2.745(3) .
C(25) C(22) 3.554(3) 2_656
C(25) C(23) 2.355(4) .
C(25) C(23) 3.523(4) 2_656
C(26) P(1) 2.760(2) .
C(26) O(1) 3.312(2) .
C(26) C(22) 2.385(3) .
C(26) C(23) 2.752(3) .
C(26) C(24) 2.389(3) .
C(26) C(27) 3.167(3) .
C(26) C(32) 3.442(3) .
C(27) Ru(1) 3.521(2) .
C(27) O(1) 3.363(2) .
C(27) C(15) 2.904(2) .
C(27) C(16) 3.150(3) .
C(27) C(21) 2.796(2) .
C(27) C(26) 3.167(3) .
C(27) C(29) 2.425(3) .
C(27) C(30) 2.782(3) .
C(27) C(31) 2.417(3) .
C(28) P(1) 2.809(2) .
C(28) O(1) 3.126(3) .
C(28) C(13) 3.512(3) .
C(28) C(30) 2.396(4) .
C(28) C(31) 2.761(3) .
C(28) C(32) 2.392(3) .
C(29) C(27) 2.425(3) .
C(29) C(31) 2.383(3) .
C(29) C(32) 2.772(3) .
C(30) C(19) 3.553(3) 4_455
C(30) C(20) 3.516(3) 4_455
C(30) C(27) 2.782(3) .
C(30) C(28) 2.396(4) .
C(30) C(32) 2.390(3) .
C(31) C(27) 2.417(3) .
C(31) C(28) 2.761(3) .
C(31) C(29) 2.383(3) .
C(32) P(1) 2.814(2) .
C(32) C(15) 3.405(3) .
C(32) C(16) 3.268(3) .
C(32) C(21) 3.126(3) .
C(32) C(26) 3.442(3) .
C(32) C(28) 2.392(3) .
C(32) C(29) 2.772(3) .
C(32) C(30) 2.390(3) .
Ru(1) H(4) 3.30(2) .
Ru(1) H(6) 2.68(2) .
Ru(1) H(7) 2.75(2) .
Ru(1) H(8) 2.69(2) .
Ru(1) H(9) 2.73(2) .
Ru(1) H(10) 2.83(2) .
Ru(1) H(11) 2.86(2) .
Ru(1) H(12) 2.91(2) .
Ru(1) H(13) 2.85(2) .
Ru(1) H(18) 3.42(2) .
Ru(1) H(24) 3.06(2) .
P(1) H(7) 2.92(2) .
P(1) H(8) 3.54(2) .
P(1) H(12) 3.29(2) .
P(1) H(13) 3.48(2) .
P(1) H(14) 2.96(2) .
P(1) H(18) 2.84(2) .
P(1) H(19) 3.16(2) .
P(1) H(23) 2.74(2) .
P(1) H(24) 2.851(17) .
P(1) H(28) 2.88(2) .
O(1) H(3) 2.50(2) .
O(1) H(4) 2.68(2) .
O(1) H(6) 3.57(2) .
O(1) H(11) 3.05(2) .
O(1) H(16) 3.53(2) 1_565
O(1) H(17) 3.09(2) 1_565
O(1) H(23) 2.62(2) .
O(1) H(24) 2.57(2) .
O(2) H(1) 2.84(2) 2_655
O(2) H(2) 2.44(2) .
O(2) H(2) 2.81(2) 3_675
O(2) H(3) 3.52(2) 3_675
O(2) H(5) 3.38(2) 2_655
O(2) H(6) 3.39(2) 2_655
O(2) H(9) 2.58(2) 1_565
O(2) H(13) 3.167(19) 3_665
O(3) H(1) 2.47(2) .
O(3) H(6) 2.48(2) 2_655
O(3) H(9) 3.34(2) 2_655
O(3) H(10) 2.83(2) 2_655
O(3) H(11) 2.54(2) 4_565
N(1) H(1) 2.68(2) .
N(1) H(2) 2.61(2) .
N(1) H(6) 3.17(2) 2_655
N(1) H(9) 3.23(2) 1_565
N(1) H(11) 3.32(2) 4_565
C(1) H(1) 3.29(2) .
C(1) H(2) 3.26(2) .
C(1) H(3) 2.01(2) .
C(1) H(4) 2.71(2) .
C(1) H(5) 3.45(2) .
C(1) H(6) 3.43(2) .
C(1) H(10) 3.45(2) .
C(1) H(11) 3.35(2) .
C(1) H(17) 3.06(2) 1_565
C(1) H(23) 3.52(2) .
C(2) H(1) 2.01(2) .
C(2) H(3) 3.29(2) .
C(2) H(4) 2.08(2) .
C(2) H(5) 2.14(2) .
C(2) H(6) 2.71(2) .
C(2) H(25) 3.13(2) 4_565
C(3) H(2) 3.25(2) .
C(3) H(4) 3.21(2) .
C(3) H(5) 2.56(2) .
C(3) H(6) 3.45(2) .
C(3) H(25) 3.16(2) 4_565
C(4) H(1) 2.10(2) .
C(4) H(2) 2.03(2) .
C(4) H(3) 3.31(2) .
C(4) H(9) 3.55(2) 1_565
C(5) H(1) 3.33(2) .
C(5) H(3) 2.11(2) .
C(5) H(9) 3.25(2) 1_565
C(5) H(9) 3.57(2) 3_665
C(5) H(10) 3.50(2) 3_665
C(5) H(13) 3.07(2) 1_565
C(6) H(2) 2.03(2) .
C(6) H(10) 3.44(2) 3_665
C(6) H(11) 3.42(2) .
C(6) H(13) 3.28(2) 1_565
C(6) H(17) 3.21(2) 1_565
C(7) H(1) 2.65(2) .
C(7) H(6) 2.05(2) .
C(7) H(7) 2.68(2) .
C(7) H(8) 3.34(2) .
C(7) H(15) 3.487(19) 4_555
C(7) H(25) 3.53(2) 4_565
C(8) H(4) 2.10(2) .
C(8) H(5) 2.28(2) .
C(8) H(7) 2.02(2) .
C(8) H(8) 2.03(2) .
C(8) H(9) 2.94(2) .
C(8) H(10) 3.21(2) .
C(8) H(12) 2.92(3) 4_555
C(9) H(4) 2.64(2) .
C(9) H(5) 3.25(2) .
C(9) H(6) 2.11(2) .
C(9) H(9) 3.01(2) .
C(9) H(12) 2.96(3) 4_555
C(9) H(14) 3.41(2) 4_555
C(9) H(18) 2.69(2) .
C(10) H(2) 3.05(2) 1_545
C(10) H(2) 3.03(2) 3_665
C(10) H(6) 2.80(2) .
C(10) H(8) 2.95(2) .
C(10) H(10) 2.11(2) .
C(10) H(11) 3.21(2) .
C(10) H(12) 3.22(3) .
C(10) H(13) 2.14(2) .
C(11) H(2) 3.37(2) 3_665
C(11) H(6) 2.84(2) .
C(11) H(9) 2.04(2) .
C(11) H(10) 2.98(2) 3_665
C(11) H(11) 2.14(2) .
C(11) H(11) 3.52(2) 3_665
C(11) H(12) 3.24(3) .
C(11) H(13) 3.24(2) .
C(12) H(9) 3.14(2) .
C(12) H(10) 2.05(2) .
C(12) H(10) 3.03(2) 3_665
C(12) H(12) 2.17(3) .
C(12) H(13) 3.24(2) .
C(12) H(24) 3.00(2) .
C(13) H(6) 3.39(2) 4_455
C(13) H(9) 3.18(2) .
C(13) H(10) 3.14(2) .
C(13) H(11) 2.07(2) .
C(13) H(13) 2.17(2) .
C(13) H(24) 2.839(19) .
C(14) H(2) 3.07(2) 1_545
C(14) H(2) 3.55(2) 3_665
C(14) H(5) 3.58(3) 4_455
C(14) H(8) 3.33(2) .
C(14) H(9) 2.13(3) .
C(14) H(10) 3.18(2) .
C(14) H(11) 3.19(2) .
C(14) H(12) 2.12(3) .
C(14) H(18) 3.353(19) .
C(15) H(12) 3.57(2) .
C(15) H(13) 3.02(2) .
C(15) H(14) 2.05(2) .
C(15) H(15) 3.27(2) .
C(15) H(17) 3.26(2) .
C(15) H(18) 2.06(2) .
C(15) H(19) 2.91(2) .
C(15) H(21) 3.50(2) 2_646
C(15) H(28) 3.16(2) .
C(16) H(4) 3.36(2) 4_455
C(16) H(5) 3.44(2) 4_455
C(16) H(7) 3.33(2) 4_455
C(16) H(15) 2.06(2) .
C(16) H(16) 3.22(2) .
C(16) H(18) 3.26(2) .
C(16) H(21) 3.27(2) 2_646
C(16) H(28) 3.00(2) .
C(17) H(4) 2.98(2) 4_455
C(17) H(5) 3.22(2) 4_455
C(17) H(14) 2.08(2) .
C(17) H(16) 2.01(2) .
C(17) H(17) 3.19(2) .
C(17) H(21) 3.15(2) 2_646
C(18) H(5) 3.47(2) 4_455
C(18) H(14) 3.30(2) .
C(18) H(15) 1.96(2) .
C(18) H(17) 1.98(2) .
C(18) H(18) 3.26(2) .
C(18) H(20) 3.43(2) 2_646
C(18) H(21) 3.28(2) 2_646
C(18) H(23) 3.45(2) 1_545
C(19) H(3) 3.43(2) 1_545
C(19) H(13) 3.35(2) .
C(19) H(15) 3.19(2) .
C(19) H(16) 1.96(2) .
C(19) H(18) 2.03(2) .
C(19) H(21) 3.50(2) 2_646
C(19) H(23) 3.44(2) 1_545
C(19) H(25) 3.59(2) 4_555
C(19) H(26) 2.87(2) 4_555
C(20) H(7) 3.48(2) .
C(20) H(8) 3.23(2) .
C(20) H(13) 2.777(19) .
C(20) H(14) 3.27(2) .
C(20) H(16) 3.16(2) .
C(20) H(17) 2.02(2) .
C(20) H(19) 2.93(2) .
C(20) H(21) 3.60(2) 2_646
C(20) H(26) 3.16(2) 4_555
C(21) H(4) 3.47(2) .
C(21) H(7) 2.66(2) .
C(21) H(18) 3.40(2) .
C(21) H(19) 2.13(2) .
C(21) H(20) 3.12(2) .
C(21) H(21) 3.57(2) .
C(21) H(22) 3.11(2) .
C(21) H(23) 1.94(2) .
C(21) H(28) 2.85(2) .
C(22) H(7) 2.94(2) .
C(22) H(14) 3.56(2) 4_555
C(22) H(18) 3.27(2) .
C(22) H(20) 1.91(2) .
C(22) H(21) 3.11(2) .
C(22) H(21) 3.56(2) 2_646
C(22) H(22) 3.54(2) .
C(22) H(22) 3.12(2) 2_646
C(22) H(23) 3.14(2) .
C(22) H(27) 3.56(2) 4_555
C(22) H(28) 3.39(2) .
C(23) H(14) 3.31(2) 4_555
C(23) H(19) 1.91(2) .
C(23) H(21) 1.89(2) .
C(23) H(22) 3.08(2) .
C(23) H(22) 3.01(2) 2_646
C(23) H(26) 3.57(2) 3_666
C(23) H(27) 3.42(2) 4_555
C(24) H(14) 3.52(2) 4_555
C(24) H(15) 3.02(2) 4_555
C(24) H(19) 3.15(2) .
C(24) H(19) 3.04(2) 2_656
C(24) H(20) 1.95(2) .
C(24) H(22) 1.90(2) .
C(24) H(23) 3.19(2) .
C(25) H(4) 3.54(2) .
C(25) H(15) 2.81(2) 4_555
C(25) H(19) 2.98(2) 2_656
C(25) H(20) 3.12(2) .
C(25) H(20) 3.13(2) 2_656
C(25) H(21) 1.88(2) .
C(25) H(23) 2.00(2) .
C(25) H(26) 3.31(2) 4_565
C(25) H(27) 3.59(2) 3_666
C(26) H(4) 3.02(2) .
C(26) H(7) 3.27(2) .
C(26) H(15) 3.42(2) 4_555
C(26) H(16) 3.57(2) 1_565
C(26) H(17) 3.51(2) 1_565
C(26) H(19) 3.30(2) .
C(26) H(20) 3.58(2) .
C(26) H(20) 3.58(2) 2_656
C(26) H(21) 3.09(2) .
C(26) H(22) 1.89(2) .
C(26) H(28) 3.37(2) .
C(27) H(12) 3.40(2) .
C(27) H(14) 2.64(2) .
C(27) H(16) 3.46(2) 1_565
C(27) H(23) 2.90(2) .
C(27) H(24) 1.994(18) .
C(27) H(25) 3.22(2) .
C(27) H(27) 3.23(2) .
C(27) H(28) 2.00(2) .
C(28) H(8) 3.22(2) 4_455
C(28) H(12) 3.07(2) .
C(28) H(14) 3.56(2) .
C(28) H(16) 3.09(2) 1_565
C(28) H(23) 3.49(2) .
C(28) H(25) 1.99(2) .
C(28) H(26) 3.33(2) .
C(28) H(28) 3.212(19) .
C(29) H(8) 3.27(2) 4_455
C(29) H(16) 3.00(2) 1_565
C(29) H(17) 3.32(2) 4_455
C(29) H(18) 3.04(2) 4_455
C(29) H(24) 2.06(2) .
C(29) H(26) 2.08(2) .
C(29) H(27) 3.21(2) .
C(30) H(15) 3.55(2) 1_565
C(30) H(16) 3.31(2) 1_565
C(30) H(17) 3.16(2) 4_455
C(30) H(18) 3.03(2) 4_455
C(30) H(19) 3.35(2) 4_455
C(30) H(22) 3.43(2) 4_465
C(30) H(24) 3.25(2) .
C(30) H(25) 2.03(2) .
C(30) H(27) 1.99(2) .
C(30) H(28) 3.212(19) .
C(31) H(14) 3.45(2) .
C(31) H(19) 3.13(2) 4_455
C(31) H(20) 3.26(2) 4_455
C(31) H(25) 3.22(2) .
C(31) H(26) 2.10(2) .
C(31) H(27) 3.23(2) 3_666
C(31) H(28) 2.02(2) .
C(31) H(28) 3.303(19) 3_666
C(32) H(14) 2.57(2) .
C(32) H(20) 3.57(2) 4_455
C(32) H(23) 3.38(2) .
C(32) H(24) 3.221(19) .
C(32) H(26) 3.34(2) .
C(32) H(27) 2.00(2) .
C(32) H(27) 3.05(2) 3_666
H(1) O(2) 2.84(2) 2_645
H(1) O(3) 2.47(2) .
H(1) N(1) 2.68(2) .
H(1) C(1) 3.29(2) .
H(1) C(2) 2.01(2) .
H(1) C(4) 2.10(2) .
H(1) C(5) 3.33(2) .
H(1) C(7) 2.65(2) .
H(1) H(3) 2.86(3) 4_565
H(1) H(4) 3.41(3) .
H(1) H(5) 2.22(3) .
H(1) H(6) 3.43(3) .
H(1) H(25) 3.41(3) 4_565
H(2) O(2) 2.44(2) .
H(2) O(2) 2.81(2) 3_675
H(2) N(1) 2.61(2) .
H(2) C(1) 3.26(2) .
H(2) C(3) 3.25(2) .
H(2) C(4) 2.03(2) .
H(2) C(6) 2.03(2) .
H(2) C(10) 3.05(2) 1_565
H(2) C(10) 3.03(2) 3_665
H(2) C(11) 3.37(2) 3_665
H(2) C(14) 3.07(2) 1_565
H(2) C(14) 3.55(2) 3_665
H(2) H(2) 2.72(3) 3_675
H(2) H(3) 2.42(3) .
H(2) H(9) 2.76(3) 1_565
H(2) H(9) 3.03(3) 3_665
H(2) H(13) 2.70(3) 1_565
H(3) O(1) 2.50(2) .
H(3) O(2) 3.52(2) 3_675
H(3) C(1) 2.01(2) .
H(3) C(2) 3.29(2) .
H(3) C(4) 3.31(2) .
H(3) C(5) 2.11(2) .
H(3) C(19) 3.43(2) 1_565
H(3) H(1) 2.86(3) 4_465
H(3) H(2) 2.42(3) .
H(3) H(5) 3.18(3) 4_465
H(3) H(10) 3.57(3) 3_665
H(3) H(11) 3.15(3) .
H(3) H(13) 3.09(3) 1_565
H(3) H(17) 3.25(2) 1_565
H(3) H(24) 3.39(3) .
H(4) Ru(1) 3.30(2) .
H(4) O(1) 2.68(2) .
H(4) C(1) 2.71(2) .
H(4) C(2) 2.08(2) .
H(4) C(3) 3.21(2) .
H(4) C(8) 2.10(2) .
H(4) C(9) 2.64(2) .
H(4) C(16) 3.36(2) 4_555
H(4) C(17) 2.98(2) 4_555
H(4) C(21) 3.47(2) .
H(4) C(25) 3.54(2) .
H(4) C(26) 3.02(2) .
H(4) H(1) 3.41(3) .
H(4) H(5) 1.84(4) .
H(4) H(6) 2.90(3) .
H(4) H(7) 2.42(3) .
H(4) H(8) 3.54(3) .
H(4) H(14) 3.33(3) 4_555
H(4) H(15) 2.68(2) 4_555
H(4) H(23) 2.85(4) .
H(4) H(25) 3.24(3) 4_565
H(5) O(2) 3.38(2) 2_645
H(5) C(1) 3.45(2) .
H(5) C(2) 2.14(2) .
H(5) C(3) 2.56(2) .
H(5) C(8) 2.28(2) .
H(5) C(9) 3.25(2) .
H(5) C(14) 3.58(3) 4_555
H(5) C(16) 3.44(2) 4_555
H(5) C(17) 3.22(2) 4_555
H(5) C(18) 3.47(2) 4_555
H(5) H(1) 2.22(3) .
H(5) H(3) 3.18(3) 4_565
H(5) H(4) 1.84(4) .
H(5) H(6) 2.47(3) .
H(5) H(7) 3.35(4) .
H(5) H(12) 3.24(4) 4_555
H(5) H(13) 2.97(3) 4_555
H(5) H(15) 3.41(3) 4_555
H(5) H(25) 3.50(3) 4_565
H(6) Ru(1) 2.68(2) .
H(6) O(1) 3.57(2) .
H(6) O(2) 3.39(2) 2_645
H(6) O(3) 2.48(2) 2_645
H(6) N(1) 3.17(2) 2_645
H(6) C(1) 3.43(2) .
H(6) C(2) 2.71(2) .
H(6) C(3) 3.45(2) .
H(6) C(7) 2.05(2) .
H(6) C(9) 2.11(2) .
H(6) C(10) 2.80(2) .
H(6) C(11) 2.84(2) .
H(6) C(13) 3.39(2) 4_555
H(6) H(1) 3.43(3) .
H(6) H(4) 2.90(3) .
H(6) H(5) 2.47(3) .
H(6) H(7) 2.88(3) .
H(6) H(8) 2.41(3) .
H(6) H(9) 2.54(3) .
H(6) H(10) 2.73(2) .
H(6) H(12) 2.68(3) 4_555
H(7) Ru(1) 2.75(2) .
H(7) P(1) 2.92(2) .
H(7) C(7) 2.68(2) .
H(7) C(8) 2.02(2) .
H(7) C(16) 3.33(2) 4_555
H(7) C(20) 3.48(2) .
H(7) C(21) 2.66(2) .
H(7) C(22) 2.94(2) .
H(7) C(26) 3.27(2) .
H(7) H(4) 2.42(3) .
H(7) H(5) 3.35(4) .
H(7) H(6) 2.88(3) .
H(7) H(8) 1.59(3) .
H(7) H(12) 3.34(4) 4_555
H(7) H(14) 2.67(3) 4_555
H(7) H(18) 2.68(3) .
H(7) H(19) 3.24(4) .
H(7) H(23) 3.50(4) .
H(8) Ru(1) 2.69(2) .
H(8) P(1) 3.54(2) .
H(8) C(7) 3.34(2) .
H(8) C(8) 2.03(2) .
H(8) C(10) 2.95(2) .
H(8) C(14) 3.33(2) .
H(8) C(20) 3.23(2) .
H(8) C(28) 3.22(2) 4_555
H(8) C(29) 3.27(2) 4_555
H(8) H(4) 3.54(3) .
H(8) H(6) 2.41(3) .
H(8) H(7) 1.59(3) .
H(8) H(9) 2.66(3) .
H(8) H(12) 2.72(4) 4_555
H(8) H(13) 3.37(3) .
H(8) H(18) 2.32(3) .
H(8) H(24) 3.29(3) 4_555
H(8) H(25) 3.37(3) 4_555
H(9) Ru(1) 2.73(2) .
H(9) O(2) 2.58(2) 1_545
H(9) O(3) 3.34(2) 2_645
H(9) N(1) 3.23(2) 1_545
H(9) C(4) 3.55(2) 1_545
H(9) C(5) 3.25(2) 1_545
H(9) C(5) 3.57(2) 3_665
H(9) C(8) 2.94(2) .
H(9) C(9) 3.01(2) .
H(9) C(11) 2.04(2) .
H(9) C(12) 3.14(2) .
H(9) C(13) 3.18(2) .
H(9) C(14) 2.13(3) .
H(9) H(2) 2.76(3) 1_545
H(9) H(2) 3.03(3) 3_665
H(9) H(6) 2.54(3) .
H(9) H(8) 2.66(3) .
H(9) H(10) 2.46(3) .
H(9) H(13) 2.59(3) .
H(10) Ru(1) 2.83(2) .
H(10) O(3) 2.83(2) 2_645
H(10) C(1) 3.45(2) .
H(10) C(5) 3.50(2) 3_665
H(10) C(6) 3.44(2) 3_665
H(10) C(8) 3.21(2) .
H(10) C(10) 2.11(2) .
H(10) C(11) 2.98(2) 3_665
H(10) C(12) 2.05(2) .
H(10) C(12) 3.03(2) 3_665
H(10) C(13) 3.14(2) .
H(10) C(14) 3.18(2) .
H(10) H(3) 3.57(3) 3_665
H(10) H(6) 2.73(2) .
H(10) H(9) 2.46(3) .
H(10) H(10) 2.44(3) 3_665
H(10) H(11) 2.51(3) .
H(10) H(11) 2.63(3) 3_665
H(11) Ru(1) 2.86(2) .
H(11) O(1) 3.05(2) .
H(11) O(3) 2.54(2) 4_465
H(11) N(1) 3.32(2) 4_465
H(11) C(1) 3.35(2) .
H(11) C(6) 3.42(2) .
H(11) C(10) 3.21(2) .
H(11) C(11) 2.14(2) .
H(11) C(11) 3.52(2) 3_665
H(11) C(13) 2.07(2) .
H(11) C(14) 3.19(2) .
H(11) H(3) 3.15(3) .
H(11) H(10) 2.51(3) .
H(11) H(10) 2.63(3) 3_665
H(11) H(12) 2.54(4) .
H(11) H(24) 2.73(3) .
H(12) Ru(1) 2.91(2) .
H(12) P(1) 3.29(2) .
H(12) C(8) 2.92(3) 4_455
H(12) C(9) 2.96(3) 4_455
H(12) C(10) 3.22(3) .
H(12) C(11) 3.24(3) .
H(12) C(12) 2.17(3) .
H(12) C(14) 2.12(3) .
H(12) C(15) 3.57(2) .
H(12) C(27) 3.40(2) .
H(12) C(28) 3.07(2) .
H(12) H(5) 3.24(4) 4_455
H(12) H(6) 2.68(3) 4_455
H(12) H(7) 3.34(4) 4_455
H(12) H(8) 2.72(4) 4_455
H(12) H(11) 2.54(4) .
H(12) H(13) 2.55(3) .
H(12) H(24) 2.56(3) .
H(13) Ru(1) 2.85(2) .
H(13) P(1) 3.48(2) .
H(13) O(2) 3.167(19) 3_665
H(13) C(5) 3.07(2) 1_545
H(13) C(6) 3.28(2) 1_545
H(13) C(10) 2.14(2) .
H(13) C(11) 3.24(2) .
H(13) C(12) 3.24(2) .
H(13) C(13) 2.17(2) .
H(13) C(15) 3.02(2) .
H(13) C(19) 3.35(2) .
H(13) C(20) 2.777(19) .
H(13) H(2) 2.70(3) 1_545
H(13) H(3) 3.09(3) 1_545
H(13) H(5) 2.97(3) 4_455
H(13) H(8) 3.37(3) .
H(13) H(9) 2.59(3) .
H(13) H(12) 2.55(3) .
H(13) H(18) 2.84(2) .
H(14) P(1) 2.96(2) .
H(14) C(9) 3.41(2) 4_455
H(14) C(15) 2.05(2) .
H(14) C(17) 2.08(2) .
H(14) C(18) 3.30(2) .
H(14) C(20) 3.27(2) .
H(14) C(22) 3.56(2) 4_455
H(14) C(23) 3.31(2) 4_455
H(14) C(24) 3.52(2) 4_455
H(14) C(27) 2.64(2) .
H(14) C(28) 3.56(2) .
H(14) C(31) 3.45(2) .
H(14) C(32) 2.57(2) .
H(14) H(4) 3.33(3) 4_455
H(14) H(7) 2.67(3) 4_455
H(14) H(15) 2.43(3) .
H(14) H(20) 3.42(3) 4_455
H(14) H(28) 2.45(2) .
H(15) C(7) 3.487(19) 4_455
H(15) C(15) 3.27(2) .
H(15) C(16) 2.06(2) .
H(15) C(18) 1.96(2) .
H(15) C(19) 3.19(2) .
H(15) C(24) 3.02(2) 4_455
H(15) C(25) 2.81(2) 4_455
H(15) C(26) 3.42(2) 4_455
H(15) C(30) 3.55(2) 1_545
H(15) H(4) 2.68(2) 4_455
H(15) H(5) 3.41(3) 4_455
H(15) H(14) 2.43(3) .
H(15) H(16) 2.27(3) .
H(15) H(21) 3.52(2) 2_646
H(15) H(21) 3.08(3) 4_455
H(15) H(22) 2.77(3) 4_455
H(15) H(26) 3.41(3) 1_545
H(16) O(1) 3.53(2) 1_545
H(16) C(16) 3.22(2) .
H(16) C(17) 2.01(2) .
H(16) C(19) 1.96(2) .
H(16) C(20) 3.16(2) .
H(16) C(26) 3.57(2) 1_545
H(16) C(27) 3.46(2) 1_545
H(16) C(28) 3.09(2) 1_545
H(16) C(29) 3.00(2) 1_545
H(16) C(30) 3.31(2) 1_545
H(16) H(15) 2.27(3) .
H(16) H(17) 2.21(3) .
H(16) H(20) 3.33(2) 2_646
H(16) H(23) 2.86(3) 1_545
H(16) H(24) 3.41(2) 1_545
H(16) H(25) 3.24(2) 1_545
H(17) O(1) 3.09(2) 1_545
H(17) C(1) 3.06(2) 1_545
H(17) C(6) 3.21(2) 1_545
H(17) C(15) 3.26(2) .
H(17) C(17) 3.19(2) .
H(17) C(18) 1.98(2) .
H(17) C(20) 2.02(2) .
H(17) C(26) 3.51(2) 1_545
H(17) C(29) 3.32(2) 4_555
H(17) C(30) 3.16(2) 4_555
H(17) H(3) 3.25(2) 1_545
H(17) H(16) 2.21(3) .
H(17) H(18) 2.35(3) .
H(17) H(22) 3.49(3) 1_545
H(17) H(23) 2.78(3) 1_545
H(17) H(25) 2.95(3) 4_555
H(17) H(26) 2.45(2) 4_555
H(18) Ru(1) 3.42(2) .
H(18) P(1) 2.84(2) .
H(18) C(9) 2.69(2) .
H(18) C(14) 3.353(19) .
H(18) C(15) 2.06(2) .
H(18) C(16) 3.26(2) .
H(18) C(18) 3.26(2) .
H(18) C(19) 2.03(2) .
H(18) C(21) 3.40(2) .
H(18) C(22) 3.27(2) .
H(18) C(29) 3.04(2) 4_555
H(18) C(30) 3.03(2) 4_555
H(18) H(7) 2.68(3) .
H(18) H(8) 2.32(3) .
H(18) H(13) 2.84(2) .
H(18) H(17) 2.35(3) .
H(18) H(19) 2.85(3) .
H(18) H(25) 3.05(3) 4_555
H(18) H(26) 2.95(2) 4_555
H(19) P(1) 3.16(2) .
H(19) C(15) 2.91(2) .
H(19) C(20) 2.93(2) .
H(19) C(21) 2.13(2) .
H(19) C(23) 1.91(2) .
H(19) C(24) 3.15(2) .
H(19) C(24) 3.04(2) 2_646
H(19) C(25) 2.98(2) 2_646
H(19) C(26) 3.30(2) .
H(19) C(30) 3.35(2) 4_555
H(19) C(31) 3.13(2) 4_555
H(19) H(7) 3.24(4) .
H(19) H(18) 2.85(3) .
H(19) H(20) 2.06(3) .
H(19) H(21) 2.82(3) 2_646
H(19) H(22) 2.73(3) 2_646
H(19) H(26) 3.33(3) 4_555
H(19) H(27) 2.95(3) 4_555
H(20) C(18) 3.43(2) 2_656
H(20) C(21) 3.12(2) .
H(20) C(22) 1.91(2) .
H(20) C(24) 1.95(2) .
H(20) C(25) 3.12(2) .
H(20) C(25) 3.13(2) 2_646
H(20) C(26) 3.58(2) .
H(20) C(26) 3.58(2) 2_646
H(20) C(31) 3.26(2) 4_555
H(20) C(32) 3.57(2) 4_555
H(20) H(14) 3.42(3) 4_555
H(20) H(16) 3.33(2) 2_656
H(20) H(19) 2.06(3) .
H(20) H(21) 2.23(3) .
H(20) H(22) 2.74(3) 2_646
H(20) H(23) 3.59(3) 2_646
H(20) H(27) 2.81(3) 4_555
H(20) H(28) 3.36(3) 4_555
H(21) C(15) 3.50(2) 2_656
H(21) C(16) 3.27(2) 2_656
H(21) C(17) 3.15(2) 2_656
H(21) C(18) 3.28(2) 2_656
H(21) C(19) 3.50(2) 2_656
H(21) C(20) 3.60(2) 2_656
H(21) C(21) 3.57(2) .
H(21) C(22) 3.11(2) .
H(21) C(22) 3.56(2) 2_656
H(21) C(23) 1.89(2) .
H(21) C(25) 1.88(2) .
H(21) C(26) 3.09(2) .
H(21) H(15) 3.52(2) 2_656
H(21) H(15) 3.08(3) 4_555
H(21) H(19) 2.82(3) 2_656
H(21) H(20) 2.23(3) .
H(21) H(22) 2.16(3) .
H(22) C(21) 3.11(2) .
H(22) C(22) 3.54(2) .
H(22) C(22) 3.12(2) 2_656
H(22) C(23) 3.08(2) .
H(22) C(23) 3.01(2) 2_656
H(22) C(24) 1.90(2) .
H(22) C(26) 1.89(2) .
H(22) C(30) 3.43(2) 4_565
H(22) H(15) 2.77(3) 4_555
H(22) H(17) 3.49(3) 1_565
H(22) H(19) 2.73(3) 2_656
H(22) H(20) 2.74(3) 2_656
H(22) H(21) 2.16(3) .
H(22) H(23) 2.24(3) .
H(22) H(26) 2.59(3) 4_565
H(23) P(1) 2.74(2) .
H(23) O(1) 2.62(2) .
H(23) C(1) 3.52(2) .
H(23) C(18) 3.45(2) 1_565
H(23) C(19) 3.44(2) 1_565
H(23) C(21) 1.94(2) .
H(23) C(22) 3.14(2) .
H(23) C(24) 3.19(2) .
H(23) C(25) 2.00(2) .
H(23) C(27) 2.90(2) .
H(23) C(28) 3.49(2) .
H(23) C(32) 3.38(2) .
H(23) H(4) 2.85(4) .
H(23) H(7) 3.50(4) .
H(23) H(16) 2.86(3) 1_565
H(23) H(17) 2.78(3) 1_565
H(23) H(20) 3.59(3) 2_656
H(23) H(22) 2.24(3) .
H(23) H(26) 3.57(3) 4_565
H(23) H(28) 3.54(3) .
H(24) Ru(1) 3.06(2) .
H(24) P(1) 2.851(17) .
H(24) O(1) 2.57(2) .
H(24) C(12) 3.00(2) .
H(24) C(13) 2.839(19) .
H(24) C(27) 1.994(18) .
H(24) C(29) 2.06(2) .
H(24) C(30) 3.25(2) .
H(24) C(32) 3.221(19) .
H(24) H(3) 3.39(3) .
H(24) H(8) 3.29(3) 4_455
H(24) H(11) 2.73(3) .
H(24) H(12) 2.56(3) .
H(24) H(16) 3.41(2) 1_565
H(24) H(25) 2.31(3) .
H(25) C(2) 3.13(2) 4_465
H(25) C(3) 3.16(2) 4_465
H(25) C(7) 3.53(2) 4_465
H(25) C(19) 3.59(2) 4_455
H(25) C(27) 3.22(2) .
H(25) C(28) 1.99(2) .
H(25) C(30) 2.03(2) .
H(25) C(31) 3.22(2) .
H(25) H(1) 3.41(3) 4_465
H(25) H(4) 3.24(3) 4_465
H(25) H(5) 3.50(3) 4_465
H(25) H(8) 3.37(3) 4_455
H(25) H(16) 3.24(2) 1_565
H(25) H(17) 2.95(3) 4_455
H(25) H(18) 3.05(3) 4_455
H(25) H(24) 2.31(3) .
H(25) H(26) 2.38(3) .
H(26) C(19) 2.87(2) 4_455
H(26) C(20) 3.16(2) 4_455
H(26) C(23) 3.57(2) 3_666
H(26) C(25) 3.31(2) 4_465
H(26) C(28) 3.33(2) .
H(26) C(29) 2.08(2) .
H(26) C(31) 2.10(2) .
H(26) C(32) 3.34(2) .
H(26) H(15) 3.41(3) 1_565
H(26) H(17) 2.45(2) 4_455
H(26) H(18) 2.95(2) 4_455
H(26) H(19) 3.33(3) 4_455
H(26) H(22) 2.59(3) 4_465
H(26) H(23) 3.57(3) 4_465
H(26) H(25) 2.38(3) .
H(26) H(27) 2.37(2) .
H(27) C(22) 3.56(2) 4_455
H(27) C(23) 3.42(2) 4_455
H(27) C(25) 3.59(2) 3_666
H(27) C(27) 3.23(2) .
H(27) C(29) 3.21(2) .
H(27) C(30) 1.99(2) .
H(27) C(31) 3.23(2) 3_666
H(27) C(32) 2.00(2) .
H(27) C(32) 3.05(2) 3_666
H(27) H(19) 2.95(3) 4_455
H(27) H(20) 2.81(3) 4_455
H(27) H(26) 2.37(2) .
H(27) H(27) 2.93(3) 3_666
H(27) H(28) 2.30(3) .
H(27) H(28) 2.65(2) 3_666
H(28) P(1) 2.88(2) .
H(28) C(15) 3.16(2) .
H(28) C(16) 3.00(2) .
H(28) C(21) 2.85(2) .
H(28) C(22) 3.39(2) .
H(28) C(26) 3.37(2) .
H(28) C(27) 2.00(2) .
H(28) C(28) 3.212(19) .
H(28) C(30) 3.212(19) .
H(28) C(31) 2.02(2) .
H(28) C(31) 3.303(19) 3_666
H(28) H(14) 2.45(2) .
H(28) H(20) 3.36(3) 4_455
H(28) H(23) 3.54(3) .
H(28) H(27) 2.30(3) .
H(28) H(27) 2.65(2) 3_666

loop_
_geom_torsion_atom_site_label_1
_geom_torsion_atom_site_label_2
_geom_torsion_atom_site_label_3
_geom_torsion_atom_site_label_4
_geom_torsion
P(1) Ru(1) O(1) C(1) 164.04(13)
O(1) Ru(1) P(1) C(15) 171.99(8)
O(1) Ru(1) P(1) C(21) -65.83(9)
O(1) Ru(1) P(1) C(27) 50.84(8)
P(1) Ru(1) C(8) C(7) -76.11(17)
P(1) Ru(1) C(8) C(9) 42.52(16)
C(8) Ru(1) P(1) C(15) -104.72(10)
C(8) Ru(1) P(1) C(21) 17.46(11)
C(8) Ru(1) P(1) C(27) 134.13(10)
P(1) Ru(1) C(9) C(8) -141.73(15)
C(9) Ru(1) P(1) C(15) -80.79(10)
C(9) Ru(1) P(1) C(21) 41.40(10)
C(9) Ru(1) P(1) C(27) 158.07(10)
P(1) Ru(1) C(10) C(11) 145.46(13)
P(1) Ru(1) C(10) C(14) 28.90(18)
C(10) Ru(1) P(1) C(15) 5.94(12)
C(10) Ru(1) P(1) C(21) 128.12(12)
C(10) Ru(1) P(1) C(27) -115.21(12)
P(1) Ru(1) C(11) C(10) -80.1(2)
P(1) Ru(1) C(11) C(12) 36.4(2)
C(11) Ru(1) P(1) C(15) 60.29(18)
C(11) Ru(1) P(1) C(21) -177.53(18)
C(11) Ru(1) P(1) C(27) -60.86(19)
P(1) Ru(1) C(12) C(11) -162.76(13)
P(1) Ru(1) C(12) C(13) -43.24(18)
C(12) Ru(1) P(1) C(15) 84.79(11)
C(12) Ru(1) P(1) C(21) -153.03(11)
C(12) Ru(1) P(1) C(27) -36.36(11)
P(1) Ru(1) C(13) C(12) 144.09(15)
P(1) Ru(1) C(13) C(14) -98.31(14)
C(13) Ru(1) P(1) C(15) 60.83(10)
C(13) Ru(1) P(1) C(21) -176.99(10)
C(13) Ru(1) P(1) C(27) -60.32(10)
P(1) Ru(1) C(14) C(10) -158.78(13)
P(1) Ru(1) C(14) C(13) 85.11(14)
C(14) Ru(1) P(1) C(15) 23.41(10)
C(14) Ru(1) P(1) C(21) 145.59(10)
C(14) Ru(1) P(1) C(27) -97.74(10)
O(1) Ru(1) C(8) C(7) 6.35(16)
O(1) Ru(1) C(8) C(9) 124.98(15)
C(8) Ru(1) O(1) C(1) 49.49(14)
O(1) Ru(1) C(9) C(8) -58.57(16)
C(9) Ru(1) O(1) C(1) 80.29(15)
O(1) Ru(1) C(10) C(11) -12.0(2)
O(1) Ru(1) C(10) C(14) -128.57(15)
C(10) Ru(1) O(1) C(1) -32.6(2)
O(1) Ru(1) C(11) C(10) 172.28(16)
O(1) Ru(1) C(11) C(12) -71.25(16)
C(11) Ru(1) O(1) C(1) -40.12(15)
O(1) Ru(1) C(12) C(11) 113.18(16)
O(1) Ru(1) C(12) C(13) -127.30(16)
C(12) Ru(1) O(1) C(1) -74.62(15)
O(1) Ru(1) C(13) C(12) 58.64(17)
O(1) Ru(1) C(13) C(14) 176.24(13)
C(13) Ru(1) O(1) C(1) -104.99(15)
O(1) Ru(1) C(14) C(10) 109.36(19)
O(1) Ru(1) C(14) C(13) -6.8(2)
C(14) Ru(1) O(1) C(1) -100.6(2)
C(9) Ru(1) C(8) C(7) -118.6(2)
C(8) Ru(1) C(10) C(11) -93.34(17)
C(8) Ru(1) C(10) C(14) 150.10(15)
C(10) Ru(1) C(8) C(7) 147.96(18)
C(10) Ru(1) C(8) C(9) -93.41(16)
C(8) Ru(1) C(11) C(10) 86.22(17)
C(8) Ru(1) C(11) C(12) -157.31(16)
C(11) Ru(1) C(8) C(7) 110.24(18)
C(11) Ru(1) C(8) C(9) -131.13(16)
C(8) Ru(1) C(12) C(11) 27.7(2)
C(8) Ru(1) C(12) C(13) 147.26(16)
C(12) Ru(1) C(8) C(7) 94.07(19)
C(12) Ru(1) C(8) C(9) -147.30(16)
C(8) Ru(1) C(13) C(12) -62.8(2)
C(8) Ru(1) C(13) C(14) 54.8(2)
C(13) Ru(1) C(8) C(7) 133.5(2)
C(13) Ru(1) C(8) C(9) -107.8(2)
C(8) Ru(1) C(14) C(10) -35.34(17)
C(8) Ru(1) C(14) C(13) -151.46(14)
C(14) Ru(1) C(8) C(7) 168.84(16)
C(14) Ru(1) C(8) C(9) -72.53(17)
C(9) Ru(1) C(10) C(11) -130.03(17)
C(9) Ru(1) C(10) C(14) 113.41(15)
C(10) Ru(1) C(9) C(8) 86.15(16)
C(9) Ru(1) C(11) C(10) 56.73(19)
C(9) Ru(1) C(11) C(12) 173.20(16)
C(11) Ru(1) C(9) C(8) 55.33(17)
C(9) Ru(1) C(12) C(11) -12.5(2)
C(9) Ru(1) C(12) C(13) 107.0(2)
C(12) Ru(1) C(9) C(8) 63.5(2)
C(9) Ru(1) C(13) C(12) -129.54(19)
C(9) Ru(1) C(13) C(14) -11.9(2)
C(13) Ru(1) C(9) C(8) 129.38(17)
C(9) Ru(1) C(14) C(10) -71.50(16)
C(9) Ru(1) C(14) C(13) 172.38(15)
C(14) Ru(1) C(9) C(8) 121.90(15)
C(10) Ru(1) C(11) C(12) 116.5(2)
C(11) Ru(1) C(10) C(14) -116.6(2)
C(10) Ru(1) C(12) C(11) -38.42(16)
C(10) Ru(1) C(12) C(13) 81.10(18)
C(12) Ru(1) C(10) C(11) 37.35(16)
C(12) Ru(1) C(10) C(14) -79.21(16)
C(10) Ru(1) C(13) C(12) -79.09(17)
C(10) Ru(1) C(13) C(14) 38.52(15)
C(13) Ru(1) C(10) C(11) 78.55(17)
C(13) Ru(1) C(10) C(14) -38.01(14)
C(10) Ru(1) C(14) C(13) -116.1(2)
C(14) Ru(1) C(10) C(11) 116.6(2)
C(11) Ru(1) C(12) C(13) 119.5(2)
C(12) Ru(1) C(11) C(10) -116.5(2)
C(11) Ru(1) C(13) C(12) -36.17(16)
C(11) Ru(1) C(13) C(14) 81.43(16)
C(13) Ru(1) C(11) C(10) -80.72(18)
C(13) Ru(1) C(11) C(12) 35.75(16)
C(11) Ru(1) C(14) C(10) 37.96(15)
C(11) Ru(1) C(14) C(13) -78.16(16)
C(14) Ru(1) C(11) C(10) -38.19(17)
C(14) Ru(1) C(11) C(12) 78.27(17)
C(12) Ru(1) C(13) C(14) 117.6(2)
C(13) Ru(1) C(12) C(11) -119.5(2)
C(12) Ru(1) C(14) C(10) 79.59(16)
C(12) Ru(1) C(14) C(13) -36.52(15)
C(14) Ru(1) C(12) C(11) -81.76(17)
C(14) Ru(1) C(12) C(13) 37.75(16)
C(13) Ru(1) C(14) C(10) 116.1(2)
C(14) Ru(1) C(13) C(12) -117.6(2)
Ru(1) P(1) C(15) C(16) -125.00(15)
Ru(1) P(1) C(15) C(20) 49.81(15)
Ru(1) P(1) C(21) C(22) -110.6(2)
Ru(1) P(1) C(21) C(26) 67.3(2)
Ru(1) P(1) C(27) C(28) 4.1(2)
Ru(1) P(1) C(27) C(32) -172.96(16)
C(15) P(1) C(21) C(22) 16.2(2)
C(15) P(1) C(21) C(26) -166.0(2)
C(21) P(1) C(15) C(16) 105.78(17)
C(21) P(1) C(15) C(20) -79.41(16)
C(15) P(1) C(27) C(28) -121.69(18)
C(15) P(1) C(27) C(32) 61.2(2)
C(27) P(1) C(15) C(16) 2.15(18)
C(27) P(1) C(15) C(20) 176.96(14)
C(21) P(1) C(27) C(28) 130.76(18)
C(21) P(1) C(27) C(32) -46.3(2)
C(27) P(1) C(21) C(22) 124.0(2)
C(27) P(1) C(21) C(26) -58.1(2)
Ru(1) O(1) C(1) C(2) -59.2(2)
Ru(1) O(1) C(1) C(6) 123.01(18)
O(2) N(1) C(4) C(3) -179.8(2)
O(2) N(1) C(4) C(5) 1.4(3)
O(3) N(1) C(4) C(3) 0.3(3)
O(3) N(1) C(4) C(5) -178.5(2)
O(1) C(1) C(2) C(3) 177.54(19)
O(1) C(1) C(2) C(7) -1.4(3)
O(1) C(1) C(6) C(5) -177.42(19)
C(2) C(1) C(6) C(5) 4.8(3)
C(6) C(1) C(2) C(3) -4.6(3)
C(6) C(1) C(2) C(7) 176.4(2)
C(1) C(2) C(3) C(4) 1.9(3)
C(1) C(2) C(7) C(8) 65.0(2)
C(3) C(2) C(7) C(8) -113.8(2)
C(7) C(2) C(3) C(4) -179.3(2)
C(2) C(3) C(4) N(1) -178.0(2)
C(2) C(3) C(4) C(5) 0.9(3)
N(1) C(4) C(5) C(6) 178.04(19)
C(3) C(4) C(5) C(6) -0.8(3)
C(4) C(5) C(6) C(1) -2.2(3)
C(2) C(7) C(8) Ru(1) -56.4(2)
C(2) C(7) C(8) C(9) -141.2(2)
C(7) C(8) C(9) Ru(1) 108.7(2)
Ru(1) C(10) C(11) C(12) -64.09(16)
Ru(1) C(10) C(14) C(13) 64.17(16)
C(11) C(10) C(14) Ru(1) -64.49(16)
C(11) C(10) C(14) C(13) -0.3(2)
C(14) C(10) C(11) Ru(1) 63.68(16)
C(14) C(10) C(11) C(12) -0.4(2)
Ru(1) C(11) C(12) C(13) -60.18(16)
C(10) C(11) C(12) Ru(1) 61.16(15)
C(10) C(11) C(12) C(13) 1.0(2)
Ru(1) C(12) C(13) C(14) -60.72(16)
C(11) C(12) C(13) Ru(1) 59.54(16)
C(11) C(12) C(13) C(14) -1.2(2)
Ru(1) C(13) C(14) C(10) -62.15(16)
C(12) C(13) C(14) Ru(1) 63.06(17)
C(12) C(13) C(14) C(10) 0.9(2)
P(1) C(15) C(16) C(17) 176.03(16)
P(1) C(15) C(20) C(19) -176.09(16)
C(16) C(15) C(20) C(19) -0.9(2)
C(20) C(15) C(16) C(17) 1.2(2)
C(15) C(16) C(17) C(18) -0.8(3)
C(16) C(17) C(18) C(19) -0.0(3)
C(17) C(18) C(19) C(20) 0.3(3)
C(18) C(19) C(20) C(15) 0.1(2)
P(1) C(21) C(22) C(23) 179.0(2)
P(1) C(21) C(26) C(25) -179.6(2)
C(22) C(21) C(26) C(25) -1.6(4)
C(26) C(21) C(22) C(23) 1.2(4)
C(21) C(22) C(23) C(24) 0.1(3)
C(22) C(23) C(24) C(25) -1.0(4)
C(23) C(24) C(25) C(26) 0.6(4)
C(24) C(25) C(26) C(21) 0.7(4)
P(1) C(27) C(28) C(29) -177.50(18)
P(1) C(27) C(32) C(31) 177.88(19)
C(28) C(27) C(32) C(31) 0.7(3)
C(32) C(27) C(28) C(29) -0.4(3)
C(27) C(28) C(29) C(30) -0.5(3)
C(28) C(29) C(30) C(31) 1.1(3)
C(29) C(30) C(31) C(32) -0.7(4)
C(30) C(31) C(32) C(27) -0.2(3)
